data_7247337
loop_
_publ_author_name
'Mutra, Mohana Reddy'
'Chandana, T. L.'
'Wang, Yun-Jou'
'Wang, Jeh-Jeng'

_publ_section_title
;
 Green and rapid acid-catalyzed ynamide skeletal rearrangement and
 stereospecific functionalization with anisole derivatives
;
_journal_issue 20
_journal_name_full 'Green Chemistry'
_journal_page_first 8124
_journal_page_last 8133
_journal_paper_doi 10.1039/D3GC02460A
_journal_volume 25
_journal_year 2023
_chemical_formula_moiety 'C36 H29 N O3 S'
_chemical_formula_sum 'C36 H29 N O3 S'
_chemical_formula_weight 555.66
_space_group_crystal_system monoclinic
_space_group_IT_number 14
_space_group_name_Hall '-P 2ybc'
_space_group_name_H-M_alt 'P 1 21/c 1'
_atom_sites_solution_hydrogens geom
_atom_sites_solution_primary dual
_audit_creation_date 2022-07-27
_audit_creation_method
;
Olex2 1.5
(compiled 2022.04.07 svn.rca3783a0 for OlexSys, GUI svn.r6498)
;
_audit_update_record
;
2023-07-08 deposited with the CCDC.	2023-09-01 downloaded from the CCDC.
;
_cell_angle_alpha 90
_cell_angle_beta 95.505(4)
_cell_angle_gamma 90
_cell_formula_units_Z 4
_cell_length_a 8.7910(4)
_cell_length_b 18.1795(10)
_cell_length_c 17.9329(10)
_cell_measurement_reflns_used 6285
_cell_measurement_temperature 113(2)
_cell_measurement_theta_max 25.8940
_cell_measurement_theta_min 2.2390
_cell_volume 2852.7(3)
_computing_cell_refinement 'CrysAlisPro 1.171.41.123a (Rigaku OD, 2022)'
_computing_data_collection 'CrysAlisPro 1.171.41.123a (Rigaku OD, 2022)'
_computing_data_reduction 'CrysAlisPro 1.171.41.123a (Rigaku OD, 2022)'
_computing_molecular_graphics 'Olex2 1.5 (Dolomanov et al., 2009)'
_computing_publication_material 'Olex2 1.5 (Dolomanov et al., 2009)'
_computing_structure_refinement 'SHELXL 2018/3 (Sheldrick, 2015)'
_computing_structure_solution 'SHELXT 2018/2 (Sheldrick, 2018)'
_diffrn_ambient_temperature 113(2)
_diffrn_detector 'Hybrid Pixel Array Detector'
_diffrn_detector_area_resol_mean 10.0000
_diffrn_measured_fraction_theta_full 0.997
_diffrn_measured_fraction_theta_max 0.997
_diffrn_measurement_details
;
List of Runs (angles in degrees, time in seconds):

  # Type    Start    End  Width  t~exp~   \w     \q     \k     \f   Frames
#--------------------------------------------------------------------------
  1  \w    -79.00  38.00   0.50   33.78    --   10.60 -82.00-150.00  234
  2  \w    -15.00 100.00   0.50   33.78    --   10.60  77.00  90.00  230
  3  \w    -20.00 100.00   0.50   33.78    --   10.60  57.00  90.00  240
  4  \w    -79.00  36.00   0.50   33.78    --   10.60 -77.00  60.00  230
  5  \w    -79.00  36.00   0.50   33.78    --   10.60 -77.00 -30.00  230
  6  \w    -70.00  15.00   0.50   33.78    --  -10.90 -82.00 -60.00  170
;
_diffrn_measurement_device 'four-circle diffractometer'
_diffrn_measurement_device_type 'XtaLAB Pro II AFC12 (RINC): Kappa single'
_diffrn_measurement_method '\w scans'
_diffrn_orient_matrix_type 'CrysAlisPro convention (1999,Acta A55,543-557)'
_diffrn_orient_matrix_UB_11 0.0037751000
_diffrn_orient_matrix_UB_12 0.0314966000
_diffrn_orient_matrix_UB_13 0.0235992000
_diffrn_orient_matrix_UB_21 -0.0349918000
_diffrn_orient_matrix_UB_22 0.0212964000
_diffrn_orient_matrix_UB_23 -0.0299425000
_diffrn_orient_matrix_UB_31 -0.0729934000
_diffrn_orient_matrix_UB_32 -0.0087039000
_diffrn_orient_matrix_UB_33 0.0113017000
_diffrn_radiation_monochromator mirror
_diffrn_radiation_probe x-ray
_diffrn_radiation_type 'Mo K\a'
_diffrn_radiation_wavelength 0.71073
_diffrn_reflns_av_R_equivalents 0.0852
_diffrn_reflns_av_unetI/netI 0.0847
_diffrn_reflns_Laue_measured_fraction_full 0.997
_diffrn_reflns_Laue_measured_fraction_max 0.997
_diffrn_reflns_limit_h_max 10
_diffrn_reflns_limit_h_min -10
_diffrn_reflns_limit_k_max 21
_diffrn_reflns_limit_k_min -21
_diffrn_reflns_limit_l_max 21
_diffrn_reflns_limit_l_min -21
_diffrn_reflns_number 29164
_diffrn_reflns_point_group_measured_fraction_full 0.997
_diffrn_reflns_point_group_measured_fraction_max 0.997
_diffrn_reflns_theta_full 24.993
_diffrn_reflns_theta_max 24.993
_diffrn_reflns_theta_min 1.599
_diffrn_source 'micro-focus sealed X-ray tube'
_diffrn_source_type 'Rigaku (Mo) X-ray Source'
_exptl_absorpt_coefficient_mu 0.152
_exptl_absorpt_correction_T_max 1.00000
_exptl_absorpt_correction_T_min 0.26581
_exptl_absorpt_correction_type multi-scan
_exptl_absorpt_process_details
;
CrysAlisPro 1.171.41.123a (Rigaku Oxford Diffraction, 2022)
Empirical absorption correction using spherical harmonics,
implemented in SCALE3 ABSPACK scaling algorithm.
;
_exptl_crystal_colour colourless
_exptl_crystal_colour_primary colourless
_exptl_crystal_density_diffrn 1.294
_exptl_crystal_description plate
_exptl_crystal_F_000 1168
_exptl_crystal_size_max 0.12
_exptl_crystal_size_mid 0.1
_exptl_crystal_size_min 0.05
_refine_diff_density_max 0.457
_refine_diff_density_min -0.454
_refine_diff_density_rms 0.073
_refine_ls_extinction_method none
_refine_ls_goodness_of_fit_ref 1.064
_refine_ls_hydrogen_treatment constr
_refine_ls_matrix_type full
_refine_ls_number_parameters 372
_refine_ls_number_reflns 5003
_refine_ls_number_restraints 36
_refine_ls_restrained_S_all 1.061
_refine_ls_R_factor_all 0.1220
_refine_ls_R_factor_gt 0.0756
_refine_ls_shift/su_max 0.000
_refine_ls_shift/su_mean 0.000
_refine_ls_structure_factor_coef Fsqd
_refine_ls_weighting_details 'w=1/[\s^2^(Fo^2^)+(0.1175P)^2^] where P=(Fo^2^+2Fc^2^)/3'
_refine_ls_weighting_scheme calc
_refine_ls_wR_factor_gt 0.1917
_refine_ls_wR_factor_ref 0.2127
_reflns_Friedel_coverage 0.000
_reflns_number_gt 3073
_reflns_number_total 5003
_reflns_threshold_expression 'I > 2\s(I)'
_cod_data_source_file d3gc02460a2.cif
_cod_data_source_block k11107-jjw-a(mr-y-tf)_auto
_cod_depositor_comments 'Adding full bibliography for 7247337.cif.'
_cod_database_code 7247337
_shelx_shelxl_version_number 2018/3
_chemical_oxdiff_formula 'C N S O'
_shelx_space_group_comment
;
The symmetry employed for this shelxl refinement is uniquely defined
by the following loop, which should always be used as a source of
symmetry information in preference to the above space-group names.
They are only intended as comments.
;
_olex2_refinement_description
;
1. Fixed Uiso
 At 1.2 times of:
  All C(H) groups
 At 1.5 times of:
  All C(H,H,H) groups
2. Uiso/Uaniso restraints and constraints
N1 \\sim O1 \\sim O2 \\sim O3 \\sim S1: within 3.8A with sigma of 0.01 and
sigma for terminal atoms of 0.02 within 3.8A
3.a Aromatic/amide H refined with riding coordinates:
 C2(H2), C3(H3), C4(H4), C5(H5), C11(H11), C12(H12), C14(H14), C15(H15),
 C17(H17), C19(H19), C20(H20), C21(H21), C22(H22), C23(H23), C25(H25), C26(H26),
  C27(H27), C28(H28), C29(H29), C31(H31), C32(H32), C34(H34), C35(H35)
3.b Idealised Me refined as rotating group:
 C16(H16A,H16B,H16C), C36(H36A,H36B,H36C)
;
_olex2_submission_special_instructions 'No special instructions were received'
_oxdiff_exptl_absorpt_empirical_details
;
Empirical correction (ABSPACK) includes:
- Absorption correction using spherical harmonics
- Frame scaling
;
_oxdiff_exptl_absorpt_empirical_full_max 2.384
_oxdiff_exptl_absorpt_empirical_full_min 0.455

loop_
_space_group_symop_operation_xyz
'x, y, z'
'-x, y+1/2, -z+1/2'
'-x, -y, -z'
'x, -y-1/2, z-1/2'

loop_
_atom_site_label
_atom_site_type_symbol
_atom_site_fract_x
_atom_site_fract_y
_atom_site_fract_z
_atom_site_U_iso_or_equiv
_atom_site_adp_type
_atom_site_occupancy
_atom_site_site_symmetry_order
_atom_site_calc_flag
_atom_site_refinement_flags_posn
_atom_site_refinement_flags_adp
_atom_site_refinement_flags_occupancy
_atom_site_disorder_assembly
_atom_site_disorder_group
S1 S -0.02400(10) 0.72272(5) 0.21317(5) 0.0417(3) Uani 1 1 d . U . . .
O1 O 0.7666(3) 0.91679(15) 0.45793(14) 0.0561(7) Uani 1 1 d . . . . .
O2 O -0.1354(2) 0.69728(13) 0.25944(13) 0.0498(7) Uani 1 1 d . U . . .
O3 O -0.0609(3) 0.72940(13) 0.13459(13) 0.0502(7) Uani 1 1 d . U . . .
N1 N 0.1246(3) 0.66302(14) 0.22394(15) 0.0381(7) Uani 1 1 d . U . . .
C1 C 0.2426(4) 0.66930(18) 0.17382(19) 0.0378(8) Uani 1 1 d . . . . .
C2 C 0.2292(4) 0.67314(19) 0.0963(2) 0.0480(10) Uani 1 1 d . . . . .
H2 H 0.134403 0.675340 0.068511 0.058 Uiso 1 1 calc R U . . .
C3 C 0.3663(5) 0.6735(2) 0.0618(2) 0.0543(11) Uani 1 1 d . . . . .
H3 H 0.362866 0.676049 0.009872 0.065 Uiso 1 1 calc R U . . .
C4 C 0.5057(4) 0.6702(2) 0.1041(2) 0.0511(10) Uani 1 1 d . . . . .
H4 H 0.594508 0.670995 0.079830 0.061 Uiso 1 1 calc R U . . .
C5 C 0.5174(4) 0.66589(19) 0.1806(2) 0.0457(10) Uani 1 1 d . . . . .
H5 H 0.612368 0.662924 0.208200 0.055 Uiso 1 1 calc R U . . .
C6 C 0.3817(4) 0.66604(18) 0.21630(19) 0.0381(9) Uani 1 1 d . . . . .
C7 C 0.3551(4) 0.65866(17) 0.29415(19) 0.0362(8) Uani 1 1 d . . . . .
C8 C 0.2022(4) 0.65639(17) 0.29719(18) 0.0368(8) Uani 1 1 d . . . . .
C9 C 0.4768(3) 0.65132(19) 0.35674(19) 0.0356(8) Uani 1 1 d . . . . .
C10 C 0.5512(4) 0.72130(18) 0.38269(18) 0.0341(8) Uani 1 1 d . . . . .
C11 C 0.4959(4) 0.7888(2) 0.3562(2) 0.0460(9) Uani 1 1 d . . . . .
H11 H 0.410262 0.789734 0.321510 0.055 Uiso 1 1 calc R U . . .
C12 C 0.5636(4) 0.8552(2) 0.3795(2) 0.0492(10) Uani 1 1 d . . . . .
H12 H 0.523411 0.899455 0.360463 0.059 Uiso 1 1 calc R U . . .
C13 C 0.6887(4) 0.8551(2) 0.4303(2) 0.0414(9) Uani 1 1 d . . . . .
C14 C 0.7472(4) 0.7891(2) 0.4588(2) 0.0431(9) Uani 1 1 d . . . . .
H14 H 0.831988 0.788747 0.494079 0.052 Uiso 1 1 calc R U . . .
C15 C 0.6791(4) 0.7239(2) 0.43451(19) 0.0413(9) Uani 1 1 d . . . . .
H15 H 0.720466 0.679939 0.453623 0.050 Uiso 1 1 calc R U . . .
C16 C 0.7132(6) 0.9866(2) 0.4302(3) 0.0897(16) Uani 1 1 d . . . . .
H16A H 0.609024 0.993346 0.440680 0.134 Uiso 1 1 calc R U . . .
H16B H 0.719066 0.988635 0.377036 0.134 Uiso 1 1 calc R U . . .
H16C H 0.775422 1.024819 0.454120 0.134 Uiso 1 1 calc R U . . .
C17 C 0.5197(4) 0.5854(2) 0.3859(2) 0.0427(9) Uani 1 1 d . . . . .
H17 H 0.596910 0.588623 0.425037 0.051 Uiso 1 1 calc R U . . .
C18 C 0.4705(4) 0.5098(2) 0.3690(2) 0.0414(9) Uani 1 1 d . . . . .
C19 C 0.5335(4) 0.4542(2) 0.4160(2) 0.0466(9) Uani 1 1 d . . . . .
H19 H 0.605167 0.466385 0.455606 0.056 Uiso 1 1 calc R U . . .
C20 C 0.4914(5) 0.3809(2) 0.4047(2) 0.0545(10) Uani 1 1 d . . . . .
H20 H 0.534673 0.344745 0.436704 0.065 Uiso 1 1 calc R U . . .
C21 C 0.3867(5) 0.3619(2) 0.3467(3) 0.0615(12) Uani 1 1 d . . . . .
H21 H 0.357646 0.313070 0.339310 0.074 Uiso 1 1 calc R U . . .
C22 C 0.3245(4) 0.4159(2) 0.2992(2) 0.0591(11) Uani 1 1 d . . . . .
H22 H 0.253473 0.403061 0.259479 0.071 Uiso 1 1 calc R U . . .
C23 C 0.3660(4) 0.4886(2) 0.3096(2) 0.0509(10) Uani 1 1 d . . . . .
H23 H 0.323546 0.524045 0.276447 0.061 Uiso 1 1 calc R U . . .
C24 C 0.1194(4) 0.63953(19) 0.36306(19) 0.0394(9) Uani 1 1 d . . . . .
C25 C 0.0136(4) 0.5822(2) 0.3608(2) 0.0475(10) Uani 1 1 d . . . . .
H25 H -0.010826 0.556554 0.316355 0.057 Uiso 1 1 calc R U . . .
C26 C -0.0547(4) 0.5633(2) 0.4239(2) 0.0564(11) Uani 1 1 d . . . . .
H26 H -0.124671 0.524871 0.422235 0.068 Uiso 1 1 calc R U . . .
C27 C -0.0197(5) 0.6013(2) 0.4896(2) 0.0607(12) Uani 1 1 d . . . . .
H27 H -0.066160 0.588458 0.532136 0.073 Uiso 1 1 calc R U . . .
C28 C 0.0829(5) 0.6578(2) 0.4926(2) 0.0557(11) Uani 1 1 d . . . . .
H28 H 0.105289 0.683615 0.537115 0.067 Uiso 1 1 calc R U . . .
C29 C 0.1536(4) 0.6767(2) 0.4297(2) 0.0473(10) Uani 1 1 d . . . . .
H29 H 0.224678 0.714698 0.432307 0.057 Uiso 1 1 calc R U . . .
C30 C 0.0512(4) 0.80600(18) 0.2504(2) 0.0387(9) Uani 1 1 d . . . . .
C31 C 0.1502(4) 0.8477(2) 0.2116(2) 0.0444(9) Uani 1 1 d . . . . .
H31 H 0.177755 0.831732 0.165517 0.053 Uiso 1 1 calc R U . . .
C32 C 0.2067(4) 0.9124(2) 0.2415(2) 0.0516(10) Uani 1 1 d . . . . .
H32 H 0.272955 0.939965 0.215296 0.062 Uiso 1 1 calc R U . . .
C33 C 0.1676(4) 0.9381(2) 0.3103(2) 0.0511(10) Uani 1 1 d . . . . .
C34 C 0.0705(4) 0.8947(2) 0.3479(2) 0.0542(10) Uani 1 1 d . . . . .
H34 H 0.043113 0.910730 0.394064 0.065 Uiso 1 1 calc R U . . .
C35 C 0.0128(4) 0.8289(2) 0.3200(2) 0.0458(10) Uani 1 1 d . . . . .
H35 H -0.050467 0.800381 0.347021 0.055 Uiso 1 1 calc R U . . .
C36 C 0.2278(5) 1.0108(2) 0.3420(2) 0.0741(13) Uani 1 1 d . . . . .
H36A H 0.315843 1.025073 0.317604 0.111 Uiso 1 1 calc R U . . .
H36B H 0.255794 1.005734 0.394775 0.111 Uiso 1 1 calc R U . . .
H36C H 0.149994 1.047750 0.333563 0.111 Uiso 1 1 calc R U . . .

loop_
_atom_site_aniso_label
_atom_site_aniso_U_11
_atom_site_aniso_U_22
_atom_site_aniso_U_33
_atom_site_aniso_U_23
_atom_site_aniso_U_13
_atom_site_aniso_U_12
S1 0.0258(5) 0.0539(7) 0.0450(6) 0.0017(4) 0.0016(4) 0.0024(4)
O1 0.0587(17) 0.0527(18) 0.0568(18) -0.0062(13) 0.0050(13) -0.0112(14)
O2 0.0263(13) 0.0638(17) 0.0600(17) 0.0051(13) 0.0074(12) -0.0010(11)
O3 0.0394(15) 0.0671(18) 0.0422(15) -0.0014(12) -0.0064(12) 0.0073(12)
N1 0.0288(16) 0.0481(18) 0.0378(17) -0.0012(13) 0.0054(13) 0.0042(13)
C1 0.032(2) 0.044(2) 0.038(2) -0.0013(16) 0.0105(16) 0.0007(16)
C2 0.046(2) 0.058(3) 0.040(2) -0.0016(18) 0.0065(18) 0.0075(18)
C3 0.064(3) 0.060(3) 0.041(2) 0.0012(19) 0.019(2) 0.006(2)
C4 0.047(2) 0.058(3) 0.052(3) 0.0034(19) 0.024(2) 0.0047(19)
C5 0.039(2) 0.050(2) 0.051(2) -0.0019(18) 0.0198(18) -0.0022(17)
C6 0.037(2) 0.039(2) 0.040(2) -0.0026(16) 0.0105(16) -0.0003(15)
C7 0.0303(19) 0.039(2) 0.040(2) -0.0007(16) 0.0097(16) 0.0026(15)
C8 0.035(2) 0.040(2) 0.036(2) 0.0022(16) 0.0058(16) 0.0012(16)
C9 0.0229(18) 0.043(2) 0.042(2) 0.0024(17) 0.0099(15) 0.0023(15)
C10 0.0274(19) 0.043(2) 0.0326(19) 0.0002(16) 0.0098(15) 0.0021(16)
C11 0.039(2) 0.051(3) 0.047(2) -0.0028(19) -0.0006(17) -0.0007(18)
C12 0.049(2) 0.048(3) 0.050(2) 0.0046(19) 0.003(2) 0.0023(19)
C13 0.041(2) 0.047(2) 0.038(2) -0.0039(18) 0.0150(17) -0.0053(18)
C14 0.029(2) 0.059(3) 0.041(2) -0.0041(19) 0.0060(16) -0.0051(18)
C15 0.035(2) 0.051(2) 0.039(2) 0.0021(17) 0.0092(16) 0.0028(17)
C16 0.114(4) 0.047(3) 0.102(4) 0.006(3) -0.016(3) -0.010(3)
C17 0.031(2) 0.055(3) 0.044(2) 0.0008(18) 0.0094(16) 0.0015(18)
C18 0.034(2) 0.049(2) 0.043(2) 0.0034(18) 0.0150(17) 0.0023(17)
C19 0.037(2) 0.055(3) 0.050(2) 0.002(2) 0.0150(17) -0.0007(18)
C20 0.052(3) 0.056(3) 0.058(3) 0.007(2) 0.016(2) 0.001(2)
C21 0.059(3) 0.046(3) 0.082(3) -0.005(2) 0.018(3) -0.009(2)
C22 0.053(3) 0.050(3) 0.073(3) -0.011(2) 0.002(2) -0.001(2)
C23 0.042(2) 0.053(3) 0.058(3) -0.0050(19) 0.0016(19) 0.0020(19)
C24 0.0305(19) 0.048(2) 0.041(2) 0.0034(17) 0.0072(16) 0.0051(16)
C25 0.036(2) 0.054(2) 0.054(2) 0.0060(19) 0.0120(17) 0.0010(18)
C26 0.039(2) 0.059(3) 0.075(3) 0.017(2) 0.021(2) 0.0087(19)
C27 0.054(3) 0.076(3) 0.057(3) 0.023(2) 0.031(2) 0.022(2)
C28 0.053(3) 0.077(3) 0.039(2) 0.002(2) 0.0131(19) 0.016(2)
C29 0.041(2) 0.059(3) 0.043(2) 0.0021(19) 0.0096(18) 0.0047(18)
C30 0.0284(19) 0.043(2) 0.046(2) 0.0029(17) 0.0076(16) 0.0068(16)
C31 0.044(2) 0.053(3) 0.038(2) 0.0023(18) 0.0125(17) -0.0001(18)
C32 0.044(2) 0.059(3) 0.053(3) 0.009(2) 0.0115(19) -0.0046(19)
C33 0.050(2) 0.048(3) 0.056(3) 0.005(2) 0.005(2) 0.0031(19)
C34 0.058(3) 0.059(3) 0.047(2) -0.005(2) 0.0158(19) 0.008(2)
C35 0.039(2) 0.052(3) 0.049(2) 0.0019(19) 0.0174(18) 0.0056(18)
C36 0.080(3) 0.061(3) 0.080(3) -0.012(2) 0.000(3) -0.004(2)

loop_
_atom_type_symbol
_atom_type_description
_atom_type_scat_dispersion_real
_atom_type_scat_dispersion_imag
_atom_type_scat_source
C C 0.0033 0.0016 'International Tables Vol C Tables 4.2.6.8 and 6.1.1.4'
H H 0.0000 0.0000 'International Tables Vol C Tables 4.2.6.8 and 6.1.1.4'
N N 0.0061 0.0033 'International Tables Vol C Tables 4.2.6.8 and 6.1.1.4'
O O 0.0106 0.0060 'International Tables Vol C Tables 4.2.6.8 and 6.1.1.4'
S S 0.1246 0.1234 'International Tables Vol C Tables 4.2.6.8 and 6.1.1.4'

loop_
_geom_angle_atom_site_label_1
_geom_angle_atom_site_label_2
_geom_angle_atom_site_label_3
_geom_angle
_geom_angle_site_symmetry_1
_geom_angle_site_symmetry_3
_geom_angle_publ_flag
O2 S1 O3 120.19(15) . . ?
O2 S1 N1 106.97(14) . . ?
O2 S1 C30 108.27(16) . . ?
O3 S1 N1 105.53(14) . . ?
O3 S1 C30 110.19(16) . . ?
N1 S1 C30 104.50(14) . . ?
C13 O1 C16 117.5(3) . . ?
C1 N1 S1 118.1(2) . . ?
C8 N1 S1 117.0(2) . . ?
C8 N1 C1 105.7(2) . . ?
C2 C1 N1 129.2(3) . . ?
C6 C1 N1 107.8(3) . . ?
C6 C1 C2 122.9(3) . . ?
C1 C2 H2 121.7 . . ?
C1 C2 C3 116.6(3) . . ?
C3 C2 H2 121.7 . . ?
C2 C3 H3 119.6 . . ?
C4 C3 C2 120.8(4) . . ?
C4 C3 H3 119.6 . . ?
C3 C4 H4 118.9 . . ?
C5 C4 C3 122.1(3) . . ?
C5 C4 H4 118.9 . . ?
C4 C5 H5 121.0 . . ?
C4 C5 C6 118.0(4) . . ?
C6 C5 H5 121.0 . . ?
C1 C6 C5 119.6(3) . . ?
C1 C6 C7 108.7(3) . . ?
C5 C6 C7 131.5(3) . . ?
C6 C7 C9 124.7(3) . . ?
C8 C7 C6 107.2(3) . . ?
C8 C7 C9 128.0(3) . . ?
N1 C8 C24 121.6(3) . . ?
C7 C8 N1 110.5(3) . . ?
C7 C8 C24 127.4(3) . . ?
C7 C9 C10 115.2(3) . . ?
C17 C9 C7 122.0(3) . . ?
C17 C9 C10 122.8(3) . . ?
C11 C10 C9 121.4(3) . . ?
C11 C10 C15 115.7(3) . . ?
C15 C10 C9 122.9(3) . . ?
C10 C11 H11 118.7 . . ?
C10 C11 C12 122.6(3) . . ?
C12 C11 H11 118.7 . . ?
C11 C12 H12 120.2 . . ?
C13 C12 C11 119.6(3) . . ?
C13 C12 H12 120.2 . . ?
O1 C13 C14 114.7(3) . . ?
C12 C13 O1 125.5(3) . . ?
C12 C13 C14 119.8(3) . . ?
C13 C14 H14 120.2 . . ?
C15 C14 C13 119.6(3) . . ?
C15 C14 H14 120.2 . . ?
C10 C15 H15 118.7 . . ?
C14 C15 C10 122.7(3) . . ?
C14 C15 H15 118.7 . . ?
O1 C16 H16A 109.5 . . ?
O1 C16 H16B 109.5 . . ?
O1 C16 H16C 109.5 . . ?
H16A C16 H16B 109.5 . . ?
H16A C16 H16C 109.5 . . ?
H16B C16 H16C 109.5 . . ?
C9 C17 H17 113.2 . . ?
C9 C17 C18 133.5(3) . . ?
C18 C17 H17 113.2 . . ?
C19 C18 C17 117.6(3) . . ?
C23 C18 C17 125.3(3) . . ?
C23 C18 C19 117.1(3) . . ?
C18 C19 H19 119.3 . . ?
C20 C19 C18 121.4(4) . . ?
C20 C19 H19 119.3 . . ?
C19 C20 H20 119.9 . . ?
C21 C20 C19 120.2(4) . . ?
C21 C20 H20 119.9 . . ?
C20 C21 H21 120.3 . . ?
C20 C21 C22 119.3(4) . . ?
C22 C21 H21 120.3 . . ?
C21 C22 H22 119.5 . . ?
C21 C22 C23 121.0(4) . . ?
C23 C22 H22 119.5 . . ?
C18 C23 H23 119.5 . . ?
C22 C23 C18 121.0(4) . . ?
C22 C23 H23 119.5 . . ?
C25 C24 C8 120.6(3) . . ?
C29 C24 C8 120.5(3) . . ?
C29 C24 C25 118.7(3) . . ?
C24 C25 H25 119.9 . . ?
C26 C25 C24 120.3(4) . . ?
C26 C25 H25 119.9 . . ?
C25 C26 H26 120.0 . . ?
C27 C26 C25 120.0(4) . . ?
C27 C26 H26 120.0 . . ?
C26 C27 H27 119.8 . . ?
C28 C27 C26 120.4(4) . . ?
C28 C27 H27 119.8 . . ?
C27 C28 H28 120.0 . . ?
C27 C28 C29 120.0(4) . . ?
C29 C28 H28 120.0 . . ?
C24 C29 C28 120.5(4) . . ?
C24 C29 H29 119.7 . . ?
C28 C29 H29 119.7 . . ?
C31 C30 S1 120.7(3) . . ?
C35 C30 S1 119.0(3) . . ?
C35 C30 C31 120.3(3) . . ?
C30 C31 H31 120.2 . . ?
C32 C31 C30 119.6(3) . . ?
C32 C31 H31 120.2 . . ?
C31 C32 H32 119.1 . . ?
C31 C32 C33 121.7(3) . . ?
C33 C32 H32 119.1 . . ?
C32 C33 C36 121.2(4) . . ?
C34 C33 C32 117.1(4) . . ?
C34 C33 C36 121.6(4) . . ?
C33 C34 H34 118.6 . . ?
C35 C34 C33 122.7(4) . . ?
C35 C34 H34 118.6 . . ?
C30 C35 H35 120.8 . . ?
C34 C35 C30 118.4(3) . . ?
C34 C35 H35 120.8 . . ?
C33 C36 H36A 109.5 . . ?
C33 C36 H36B 109.5 . . ?
C33 C36 H36C 109.5 . . ?
H36A C36 H36B 109.5 . . ?
H36A C36 H36C 109.5 . . ?
H36B C36 H36C 109.5 . . ?

loop_
_geom_bond_atom_site_label_1
_geom_bond_atom_site_label_2
_geom_bond_distance
_geom_bond_site_symmetry_2
_geom_bond_publ_flag
S1 O2 1.420(2) . ?
S1 O3 1.421(2) . ?
S1 N1 1.695(3) . ?
S1 C30 1.758(4) . ?
O1 C13 1.381(4) . ?
O1 C16 1.426(5) . ?
N1 C1 1.441(4) . ?
N1 C8 1.426(4) . ?
C1 C2 1.386(5) . ?
C1 C6 1.378(5) . ?
C2 H2 0.9300 . ?
C2 C3 1.406(5) . ?
C3 H3 0.9300 . ?
C3 C4 1.379(5) . ?
C4 H4 0.9300 . ?
C4 C5 1.368(5) . ?
C5 H5 0.9300 . ?
C5 C6 1.408(4) . ?
C6 C7 1.444(4) . ?
C7 C8 1.351(4) . ?
C7 C9 1.481(5) . ?
C8 C24 1.478(4) . ?
C9 C10 1.485(5) . ?
C9 C17 1.347(4) . ?
C10 C11 1.387(5) . ?
C10 C15 1.389(5) . ?
C11 H11 0.9300 . ?
C11 C12 1.393(5) . ?
C12 H12 0.9300 . ?
C12 C13 1.359(5) . ?
C13 C14 1.383(5) . ?
C14 H14 0.9300 . ?
C14 C15 1.380(5) . ?
C15 H15 0.9300 . ?
C16 H16A 0.9600 . ?
C16 H16B 0.9600 . ?
C16 H16C 0.9600 . ?
C17 H17 0.9300 . ?
C17 C18 1.464(5) . ?
C18 C19 1.395(5) . ?
C18 C23 1.393(5) . ?
C19 H19 0.9300 . ?
C19 C20 1.394(5) . ?
C20 H20 0.9300 . ?
C20 C21 1.365(5) . ?
C21 H21 0.9300 . ?
C21 C22 1.377(5) . ?
C22 H22 0.9300 . ?
C22 C23 1.380(5) . ?
C23 H23 0.9300 . ?
C24 C25 1.395(5) . ?
C24 C29 1.381(5) . ?
C25 H25 0.9300 . ?
C25 C26 1.375(5) . ?
C26 H26 0.9300 . ?
C26 C27 1.373(5) . ?
C27 H27 0.9300 . ?
C27 C28 1.364(5) . ?
C28 H28 0.9300 . ?
C28 C29 1.383(5) . ?
C29 H29 0.9300 . ?
C30 C31 1.391(5) . ?
C30 C35 1.386(5) . ?
C31 H31 0.9300 . ?
C31 C32 1.366(5) . ?
C32 H32 0.9300 . ?
C32 C33 1.393(5) . ?
C33 C34 1.385(5) . ?
C33 C36 1.513(5) . ?
C34 H34 0.9300 . ?
C34 C35 1.376(5) . ?
C35 H35 0.9300 . ?
C36 H36A 0.9600 . ?
C36 H36B 0.9600 . ?
C36 H36C 0.9600 . ?

loop_
_geom_torsion_atom_site_label_1
_geom_torsion_atom_site_label_2
_geom_torsion_atom_site_label_3
_geom_torsion_atom_site_label_4
_geom_torsion
_geom_torsion_site_symmetry_1
_geom_torsion_site_symmetry_2
_geom_torsion_site_symmetry_3
_geom_torsion_site_symmetry_4
_geom_torsion_publ_flag
S1 N1 C1 C2 -50.4(4) . . . . ?
S1 N1 C1 C6 133.6(2) . . . . ?
S1 N1 C8 C7 -133.6(3) . . . . ?
S1 N1 C8 C24 53.8(4) . . . . ?
S1 C30 C31 C32 179.7(3) . . . . ?
S1 C30 C35 C34 -179.0(3) . . . . ?
O1 C13 C14 C15 -179.4(3) . . . . ?
O2 S1 N1 C1 170.0(2) . . . . ?
O2 S1 N1 C8 -61.8(3) . . . . ?
O2 S1 C30 C31 -172.5(3) . . . . ?
O2 S1 C30 C35 8.7(3) . . . . ?
O3 S1 N1 C1 40.9(3) . . . . ?
O3 S1 N1 C8 169.1(2) . . . . ?
O3 S1 C30 C31 -39.2(3) . . . . ?
O3 S1 C30 C35 142.0(3) . . . . ?
N1 S1 C30 C31 73.7(3) . . . . ?
N1 S1 C30 C35 -105.0(3) . . . . ?
N1 C1 C2 C3 -175.4(3) . . . . ?
N1 C1 C6 C5 175.7(3) . . . . ?
N1 C1 C6 C7 -0.8(4) . . . . ?
N1 C8 C24 C25 48.0(4) . . . . ?
N1 C8 C24 C29 -136.8(3) . . . . ?
C1 N1 C8 C7 0.3(3) . . . . ?
C1 N1 C8 C24 -172.3(3) . . . . ?
C1 C2 C3 C4 0.0(5) . . . . ?
C1 C6 C7 C8 1.0(4) . . . . ?
C1 C6 C7 C9 178.2(3) . . . . ?
C2 C1 C6 C5 -0.6(5) . . . . ?
C2 C1 C6 C7 -177.0(3) . . . . ?
C2 C3 C4 C5 0.5(6) . . . . ?
C3 C4 C5 C6 -1.0(5) . . . . ?
C4 C5 C6 C1 1.0(5) . . . . ?
C4 C5 C6 C7 176.6(3) . . . . ?
C5 C6 C7 C8 -174.9(3) . . . . ?
C5 C6 C7 C9 2.3(6) . . . . ?
C6 C1 C2 C3 0.1(5) . . . . ?
C6 C7 C8 N1 -0.8(4) . . . . ?
C6 C7 C8 C24 171.3(3) . . . . ?
C6 C7 C9 C10 80.2(4) . . . . ?
C6 C7 C9 C17 -97.5(4) . . . . ?
C7 C8 C24 C25 -123.3(4) . . . . ?
C7 C8 C24 C29 51.9(5) . . . . ?
C7 C9 C10 C11 8.0(4) . . . . ?
C7 C9 C10 C15 -172.2(3) . . . . ?
C7 C9 C17 C18 0.3(6) . . . . ?
C8 N1 C1 C2 176.3(3) . . . . ?
C8 N1 C1 C6 0.3(3) . . . . ?
C8 C7 C9 C10 -103.1(4) . . . . ?
C8 C7 C9 C17 79.1(5) . . . . ?
C8 C24 C25 C26 175.2(3) . . . . ?
C8 C24 C29 C28 -176.0(3) . . . . ?
C9 C7 C8 N1 -177.9(3) . . . . ?
C9 C7 C8 C24 -5.8(6) . . . . ?
C9 C10 C11 C12 -179.9(3) . . . . ?
C9 C10 C15 C14 -179.6(3) . . . . ?
C9 C17 C18 C19 -174.8(3) . . . . ?
C9 C17 C18 C23 5.4(6) . . . . ?
C10 C9 C17 C18 -177.3(3) . . . . ?
C10 C11 C12 C13 -0.1(5) . . . . ?
C11 C10 C15 C14 0.3(5) . . . . ?
C11 C12 C13 O1 179.9(3) . . . . ?
C11 C12 C13 C14 -0.4(5) . . . . ?
C12 C13 C14 C15 0.9(5) . . . . ?
C13 C14 C15 C10 -0.8(5) . . . . ?
C15 C10 C11 C12 0.2(5) . . . . ?
C16 O1 C13 C12 -1.0(5) . . . . ?
C16 O1 C13 C14 179.3(3) . . . . ?
C17 C9 C10 C11 -174.3(3) . . . . ?
C17 C9 C10 C15 5.6(5) . . . . ?
C17 C18 C19 C20 179.0(3) . . . . ?
C17 C18 C23 C22 -178.7(3) . . . . ?
C18 C19 C20 C21 0.2(5) . . . . ?
C19 C18 C23 C22 1.6(5) . . . . ?
C19 C20 C21 C22 0.6(6) . . . . ?
C20 C21 C22 C23 -0.3(6) . . . . ?
C21 C22 C23 C18 -0.8(6) . . . . ?
C23 C18 C19 C20 -1.2(5) . . . . ?
C24 C25 C26 C27 0.4(5) . . . . ?
C25 C24 C29 C28 -0.7(5) . . . . ?
C25 C26 C27 C28 -0.1(5) . . . . ?
C26 C27 C28 C29 -0.7(6) . . . . ?
C27 C28 C29 C24 1.1(5) . . . . ?
C29 C24 C25 C26 0.0(5) . . . . ?
C30 S1 N1 C1 -75.3(3) . . . . ?
C30 S1 N1 C8 52.9(3) . . . . ?
C30 C31 C32 C33 -0.2(5) . . . . ?
C31 C30 C35 C34 2.3(5) . . . . ?
C31 C32 C33 C34 1.0(6) . . . . ?
C31 C32 C33 C36 -178.5(4) . . . . ?
C32 C33 C34 C35 -0.2(6) . . . . ?
C33 C34 C35 C30 -1.4(6) . . . . ?
C35 C30 C31 C32 -1.5(5) . . . . ?
C36 C33 C34 C35 179.2(4) . . . . ?
